data_4313553
loop_
_publ_author_name
'Dong Mok Shin'
'In Su Lee'
'Young-A Lee'
'Young Keun Chung'

_publ_section_title
;
 Self-Assembly between Silver(I) and Di- and Tri-2-pyridines with Flexible
 Spacer: Formation of Discrete Metallocycle versus Coordination Polymer
;
_journal_name_full 'Inorganic Chemistry'
_journal_page_first 2977
_journal_page_last 2982
_journal_paper_doi 10.1021/ic0260163
_journal_volume 42
_journal_year 2003
_chemical_formula_sum 'C20 H20 Ag N3 O3'
_chemical_formula_weight 458.26
_chemical_name_systematic
; 
 ? 
;
_space_group_IT_number 2
_symmetry_cell_setting triclinic
_symmetry_space_group_name_Hall '-P 1'
_symmetry_space_group_name_H-M 'P -1'
_atom_sites_solution_hydrogens geom
_atom_sites_solution_primary direct
_atom_sites_solution_secondary difmap
_audit_creation_method SHELXL-97
_cell_angle_alpha 77.26(2)
_cell_angle_beta 79.21(3)
_cell_angle_gamma 63.51(2)
_cell_formula_units_Z 2
_cell_length_a 8.938(4)
_cell_length_b 9.429(2)
_cell_length_c 12.642(4)
_cell_measurement_temperature 293(2)
_cell_volume 925.3(6)
_computing_structure_refinement 'SHELXL-97 (Sheldrick, 1997)'
_computing_structure_solution 'SHELXS-97 (Sheldrick, 1990)'
_diffrn_ambient_temperature 293(2)
_diffrn_measured_fraction_theta_full 0.764
_diffrn_measured_fraction_theta_max 0.764
_diffrn_radiation_monochromator graphite
_diffrn_radiation_source 'fine-focus sealed tube'
_diffrn_radiation_type MoK\a
_diffrn_radiation_wavelength 0.71073
_diffrn_reflns_av_R_equivalents 0.0248
_diffrn_reflns_av_sigmaI/netI 0.0427
_diffrn_reflns_limit_h_max 10
_diffrn_reflns_limit_h_min 0
_diffrn_reflns_limit_k_max 11
_diffrn_reflns_limit_k_min -10
_diffrn_reflns_limit_l_max 14
_diffrn_reflns_limit_l_min -14
_diffrn_reflns_number 2666
_diffrn_reflns_theta_full 24.97
_diffrn_reflns_theta_max 24.97
_diffrn_reflns_theta_min 1.66
_exptl_absorpt_coefficient_mu 1.115
_exptl_crystal_density_diffrn 1.645
_exptl_crystal_density_method 'not measured'
_exptl_crystal_F_000 464
_refine_diff_density_max 1.223
_refine_diff_density_min -0.965
_refine_diff_density_rms 0.127
_refine_ls_extinction_method none
_refine_ls_goodness_of_fit_ref 1.139
_refine_ls_hydrogen_treatment mixed
_refine_ls_matrix_type full
_refine_ls_number_parameters 244
_refine_ls_number_reflns 2486
_refine_ls_number_restraints 0
_refine_ls_restrained_S_all 1.139
_refine_ls_R_factor_all 0.0510
_refine_ls_R_factor_gt 0.0493
_refine_ls_shift/su_max 0.001
_refine_ls_shift/su_mean 0.000
_refine_ls_structure_factor_coef Fsqd
_refine_ls_weighting_details 'calc w=1/[\s^2^(Fo^2^)+(0.0807P)^2^+0.2244P] where P=(Fo^2^+2Fc^2^)/3'
_refine_ls_weighting_scheme calc
_refine_ls_wR_factor_gt 0.1231
_refine_ls_wR_factor_ref 0.1249
_reflns_number_gt 2421
_reflns_number_total 2486
_reflns_threshold_expression >2sigma(I)
_cod_data_source_file ic0260163si20030104_023644_3.cif
_cod_data_source_block compound3
_cod_original_cell_volume 925.3(5)
_cod_database_code 4313553

loop_
_symmetry_equiv_pos_as_xyz
'x, y, z'
'-x, -y, -z'

loop_
_atom_site_label
_atom_site_type_symbol
_atom_site_fract_x
_atom_site_fract_y
_atom_site_fract_z
_atom_site_U_iso_or_equiv
_atom_site_adp_type
_atom_site_occupancy
_atom_site_symmetry_multiplicity
_atom_site_calc_flag
_atom_site_refinement_flags
_atom_site_disorder_assembly
_atom_site_disorder_group
Ag1 Ag 0.68528(6) 0.89120(6) 0.56833(4) 0.0494(2) Uani 1 1 d . . .
N1 N 0.8135(6) 0.9994(5) 0.4371(4) 0.0369(10) Uani 1 1 d . . .
N2 N 0.5801(6) 0.7753(5) 0.7095(4) 0.0396(11) Uani 1 1 d . . .
C1 C 0.7440(8) 1.1620(7) 0.4174(5) 0.0439(14) Uani 1 1 d . . .
H1 H 0.6406 1.2165 0.4551 0.053 Uiso 1 1 calc R . .
C2 C 0.8152(8) 1.2500(7) 0.3469(5) 0.0491(15) Uani 1 1 d . . .
H2 H 0.7616 1.3615 0.3355 0.059 Uiso 1 1 calc R . .
C3 C 0.9677(9) 1.1706(7) 0.2929(5) 0.0500(15) Uani 1 1 d . . .
H3 H 1.0214 1.2276 0.2448 0.060 Uiso 1 1 calc R . .
C4 C 1.0416(8) 1.0067(7) 0.3099(5) 0.0489(15) Uani 1 1 d . . .
H4 H 1.1459 0.9518 0.2733 0.059 Uiso 1 1 calc R . .
C5 C 0.9613(7) 0.9219(6) 0.3818(4) 0.0358(12) Uani 1 1 d . . .
C6 C 1.0363(8) 0.7402(6) 0.4062(4) 0.0432(14) Uani 1 1 d . . .
H6A H 0.9454 0.7068 0.4264 0.052 Uiso 1 1 calc R . .
H6B H 1.1000 0.7052 0.4686 0.052 Uiso 1 1 calc R . .
C7 C 1.1520(7) 0.6548(6) 0.3115(4) 0.0361(12) Uani 1 1 d . . .
H7 H 1.2306 0.7038 0.2824 0.043 Uiso 1 1 calc R . .
C8 C 1.0515(7) 0.6760(6) 0.2205(4) 0.0359(12) Uani 1 1 d . . .
C9 C 0.9341(8) 0.6140(8) 0.2365(5) 0.0504(15) Uani 1 1 d . . .
H9 H 0.9193 0.5547 0.3036 0.060 Uiso 1 1 calc R . .
C10 C 0.8388(9) 0.6377(10) 0.1558(6) 0.0627(19) Uani 1 1 d . . .
H10 H 0.7604 0.5946 0.1690 0.075 Uiso 1 1 calc R . .
C11 C 0.8574(9) 0.7245(10) 0.0550(6) 0.0635(19) Uani 1 1 d . . .
C12 C 0.9724(8) 0.7880(9) 0.0388(5) 0.0562(17) Uani 1 1 d . . .
H12 H 0.9852 0.8490 -0.0279 0.067 Uiso 1 1 calc R . .
C13 C 1.0682(8) 0.7632(8) 0.1188(5) 0.0467(14) Uani 1 1 d . . .
H13 H 1.1470 0.8059 0.1049 0.056 Uiso 1 1 calc R . .
C14 C 0.7486(12) 0.7543(16) -0.0326(7) 0.104(4) Uani 1 1 d . . .
H14A H 0.6761 0.7008 -0.0067 0.156 Uiso 1 1 calc R . .
H14B H 0.8185 0.7137 -0.0964 0.156 Uiso 1 1 calc R . .
H14C H 0.6818 0.8675 -0.0505 0.156 Uiso 1 1 calc R . .
C15 C 0.7462(7) 0.5216(7) 0.6447(4) 0.0416(13) Uani 1 1 d . . .
H15A H 0.8233 0.5711 0.6166 0.050 Uiso 1 1 calc R . .
H15B H 0.6904 0.5272 0.5841 0.050 Uiso 1 1 calc R . .
C16 C 0.6158(7) 0.6183(7) 0.7262(4) 0.0404(13) Uani 1 1 d . . .
C17 C 0.5312(8) 0.5542(7) 0.8101(5) 0.0466(14) Uani 1 1 d . . .
H17 H 0.5576 0.4452 0.8199 0.056 Uiso 1 1 calc R . .
C18 C 0.4084(8) 0.6485(8) 0.8794(5) 0.0482(15) Uani 1 1 d . . .
H18 H 0.3513 0.6054 0.9365 0.058 Uiso 1 1 calc R . .
C19 C 0.3721(8) 0.8103(8) 0.8616(5) 0.0511(16) Uani 1 1 d . . .
H19 H 0.2896 0.8784 0.9068 0.061 Uiso 1 1 calc R . .
C20 C 0.4589(8) 0.8691(7) 0.7768(5) 0.0466(14) Uani 1 1 d . . .
H20 H 0.4332 0.9780 0.7651 0.056 Uiso 1 1 calc R . .
N3 N 0.5271(7) 0.7478(7) 0.3526(5) 0.0553(14) Uani 1 1 d . . .
O1 O 0.5730(7) 0.8201(7) 0.4008(5) 0.0738(15) Uani 1 1 d . . .
O2 O 0.5599(9) 0.6056(6) 0.3829(5) 0.096(2) Uani 1 1 d . . .
O3 O 0.4483(8) 0.8197(8) 0.2731(6) 0.100(2) Uani 1 1 d . . .

loop_
_atom_site_aniso_label
_atom_site_aniso_U_11
_atom_site_aniso_U_22
_atom_site_aniso_U_33
_atom_site_aniso_U_23
_atom_site_aniso_U_13
_atom_site_aniso_U_12
Ag1 0.0530(3) 0.0341(3) 0.0489(3) -0.00103(18) 0.0036(2) -0.0135(2)
N1 0.038(2) 0.030(2) 0.040(2) -0.0078(19) -0.006(2) -0.010(2)
N2 0.043(3) 0.031(2) 0.040(2) -0.0082(19) 0.000(2) -0.011(2)
C1 0.044(3) 0.028(3) 0.050(3) -0.009(2) -0.004(3) -0.006(3)
C2 0.065(4) 0.030(3) 0.048(3) -0.004(3) -0.017(3) -0.012(3)
C3 0.067(4) 0.033(3) 0.052(3) -0.002(3) -0.004(3) -0.025(3)
C4 0.049(4) 0.040(3) 0.051(3) -0.010(3) 0.005(3) -0.016(3)
C5 0.046(3) 0.029(3) 0.032(3) -0.010(2) -0.008(2) -0.011(2)
C6 0.055(4) 0.027(3) 0.037(3) -0.004(2) -0.008(3) -0.008(3)
C7 0.037(3) 0.029(3) 0.036(3) -0.003(2) -0.002(2) -0.010(2)
C8 0.032(3) 0.028(3) 0.038(3) -0.008(2) 0.002(2) -0.005(2)
C9 0.059(4) 0.050(4) 0.043(3) 0.000(3) -0.002(3) -0.028(3)
C10 0.052(4) 0.088(6) 0.064(4) -0.018(4) 0.001(3) -0.042(4)
C11 0.045(4) 0.089(6) 0.051(4) -0.012(4) -0.007(3) -0.022(4)
C12 0.052(4) 0.068(4) 0.041(3) 0.000(3) -0.007(3) -0.022(3)
C13 0.045(3) 0.047(3) 0.044(3) -0.004(3) -0.001(3) -0.019(3)
C14 0.078(6) 0.180(12) 0.070(5) -0.022(6) -0.022(5) -0.061(7)
C15 0.042(3) 0.029(3) 0.036(3) -0.002(2) -0.004(2) -0.001(2)
C16 0.040(3) 0.037(3) 0.038(3) -0.004(2) -0.006(2) -0.012(3)
C17 0.045(3) 0.034(3) 0.051(3) 0.000(3) -0.005(3) -0.010(3)
C18 0.044(3) 0.047(4) 0.043(3) -0.002(3) 0.005(3) -0.016(3)
C19 0.044(3) 0.051(4) 0.047(3) -0.011(3) 0.004(3) -0.011(3)
C20 0.052(4) 0.034(3) 0.051(3) -0.012(3) -0.004(3) -0.014(3)
N3 0.044(3) 0.038(3) 0.076(4) -0.017(3) 0.012(3) -0.013(3)
O1 0.080(4) 0.063(3) 0.082(4) -0.023(3) 0.002(3) -0.032(3)
O2 0.131(5) 0.036(3) 0.102(4) -0.014(3) 0.014(4) -0.028(3)
O3 0.081(4) 0.087(5) 0.141(6) 0.013(4) -0.045(4) -0.043(4)

loop_
_atom_type_symbol
_atom_type_description
_atom_type_scat_dispersion_real
_atom_type_scat_dispersion_imag
_atom_type_scat_source
C C 0.0033 0.0016 'International Tables Vol C Tables 4.2.6.8 and 6.1.1.4'
H H 0.0000 0.0000 'International Tables Vol C Tables 4.2.6.8 and 6.1.1.4'
N N 0.0061 0.0033 'International Tables Vol C Tables 4.2.6.8 and 6.1.1.4'
O O 0.0106 0.0060 'International Tables Vol C Tables 4.2.6.8 and 6.1.1.4'
Ag Ag -0.8971 1.1015 'International Tables Vol C Tables 4.2.6.8 and 6.1.1.4'

loop_
_geom_angle_atom_site_label_1
_geom_angle_atom_site_label_2
_geom_angle_atom_site_label_3
_geom_angle
_geom_angle_site_symmetry_1
_geom_angle_site_symmetry_3
_geom_angle_publ_flag
N1 Ag1 N2 173.73(18) . . ?
C5 N1 C1 117.5(5) . . ?
C5 N1 Ag1 126.1(4) . . ?
C1 N1 Ag1 116.0(4) . . ?
C16 N2 C20 118.5(5) . . ?
C16 N2 Ag1 123.3(4) . . ?
C20 N2 Ag1 117.8(4) . . ?
C2 C1 N1 124.3(6) . . ?
C1 C2 C3 117.9(6) . . ?
C2 C3 C4 119.6(6) . . ?
C3 C4 C5 120.1(6) . . ?
N1 C5 C4 120.5(5) . . ?
N1 C5 C6 116.3(5) . . ?
C4 C5 C6 123.2(5) . . ?
C5 C6 C7 114.9(5) . . ?
C8 C7 C15 112.4(5) . 2_766 ?
C8 C7 C6 110.9(4) . . ?
C15 C7 C6 109.1(4) 2_766 . ?
C9 C8 C13 116.8(5) . . ?
C9 C8 C7 121.2(5) . . ?
C13 C8 C7 122.0(5) . . ?
C10 C9 C8 121.5(6) . . ?
C9 C10 C11 120.9(7) . . ?
C12 C11 C10 118.0(6) . . ?
C12 C11 C14 121.2(7) . . ?
C10 C11 C14 120.7(7) . . ?
C13 C12 C11 121.0(6) . . ?
C12 C13 C8 121.8(6) . . ?
C16 C15 C7 115.3(5) . 2_766 ?
N2 C16 C17 121.0(5) . . ?
N2 C16 C15 115.9(5) . . ?
C17 C16 C15 123.0(5) . . ?
C18 C17 C16 120.9(6) . . ?
C17 C18 C19 117.7(6) . . ?
C20 C19 C18 119.3(6) . . ?
N2 C20 C19 122.5(6) . . ?
O2 N3 O3 119.6(7) . . ?
O2 N3 O1 120.9(7) . . ?
O3 N3 O1 119.5(6) . . ?

loop_
_geom_bond_atom_site_label_1
_geom_bond_atom_site_label_2
_geom_bond_distance
_geom_bond_site_symmetry_2
_geom_bond_publ_flag
Ag1 N1 2.166(5) . ?
Ag1 N2 2.166(5) . ?
N1 C5 1.336(7) . ?
N1 C1 1.356(7) . ?
N2 C16 1.343(7) . ?
N2 C20 1.345(7) . ?
C1 C2 1.349(9) . ?
C2 C3 1.361(9) . ?
C3 C4 1.367(9) . ?
C4 C5 1.389(8) . ?
C5 C6 1.516(7) . ?
C6 C7 1.540(7) . ?
C7 C8 1.515(8) . ?
C7 C15 1.528(7) 2_766 ?
C8 C9 1.379(8) . ?
C8 C13 1.386(8) . ?
C9 C10 1.368(9) . ?
C10 C11 1.379(11) . ?
C11 C12 1.367(10) . ?
C11 C14 1.509(10) . ?
C12 C13 1.361(9) . ?
C15 C16 1.506(8) . ?
C15 C7 1.528(7) 2_766 ?
C16 C17 1.374(8) . ?
C17 C18 1.370(8) . ?
C18 C19 1.385(9) . ?
C19 C20 1.367(9) . ?
N3 O2 1.223(8) . ?
N3 O3 1.227(8) . ?
N3 O1 1.237(7) . ?
